data_4063450
loop_
_publ_author_name
'Gaillard, Sylvain'
'Slawin, Alexandra M. Z.'
'Bonura, Allen T.'
'Stevens, Edwin D.'
'Nolan, Steven P.'

_publ_section_title
;
 Synthetic and Structural Studies of [AuCl3(NHC)] Complexes
;
_journal_issue 2
_journal_name_full Organometallics
_journal_page_first 394
_journal_paper_doi 10.1021/om900814e
_journal_volume 29
_journal_year 2010
_chemical_formula_moiety 'C11 H20 Au Cl3 N2'
_chemical_formula_sum 'C11 H20 Au Cl3 N2'
_chemical_formula_weight 483.61
_chemical_name_systematic
; 
 ? 
;
_space_group_IT_number 14
_symmetry_cell_setting monoclinic
_symmetry_space_group_name_Hall '-P 2ybc'
_symmetry_space_group_name_H-M 'P 1 21/c 1'
_atom_sites_solution_hydrogens geom
_atom_sites_solution_primary direct
_atom_sites_solution_secondary difmap
_audit_creation_method SHELXL-97
_cell_angle_alpha 90.00
_cell_angle_beta 96.690(7)
_cell_angle_gamma 90.00
_cell_formula_units_Z 4
_cell_length_a 9.091(2)
_cell_length_b 15.134(4)
_cell_length_c 11.724(3)
_cell_measurement_reflns_used 5727
_cell_measurement_temperature 93(2)
_cell_measurement_theta_max 28.6563
_cell_measurement_theta_min 1.3454
_cell_volume 1602.0(7)
_computing_cell_refinement 'CrystalClear (Rigaku Corp., 2004)'
_computing_data_collection 'CrystalClear (Rigaku Corp., 2004)'
_computing_data_reduction 'CrystalClear (Rigaku Corp., 2004)'
_computing_molecular_graphics 'Bruker SHELXTL'
_computing_publication_material 'Bruker SHELXTL'
_computing_structure_refinement 'SHELXL-97 (Sheldrick, 1997)'
_computing_structure_solution 'SHELXS-97 (Sheldrick, 1990)'
_diffrn_ambient_temperature 93(2)
_diffrn_measured_fraction_theta_full 0.996
_diffrn_measured_fraction_theta_max 0.995
_diffrn_measurement_device_type CCD
_diffrn_measurement_method '\w and \f scans'
_diffrn_radiation_monochromator confocal
_diffrn_radiation_source 'rotating anode'
_diffrn_radiation_type MoK\a
_diffrn_radiation_wavelength 0.71073
_diffrn_reflns_av_R_equivalents 0.0488
_diffrn_reflns_av_sigmaI/netI 0.0489
_diffrn_reflns_limit_h_max 9
_diffrn_reflns_limit_h_min -10
_diffrn_reflns_limit_k_max 18
_diffrn_reflns_limit_k_min -15
_diffrn_reflns_limit_l_max 13
_diffrn_reflns_limit_l_min -14
_diffrn_reflns_number 9817
_diffrn_reflns_theta_full 25.00
_diffrn_reflns_theta_max 25.35
_diffrn_reflns_theta_min 2.21
_exptl_absorpt_coefficient_mu 9.665
_exptl_absorpt_correction_T_max 0.3712
_exptl_absorpt_correction_T_min 0.3032
_exptl_absorpt_correction_type multi-scan
_exptl_absorpt_process_details 'Jacobson, R. (1998) Private communication'
_exptl_crystal_colour Green
_exptl_crystal_density_diffrn 2.005
_exptl_crystal_density_method 'not measured'
_exptl_crystal_description Prism
_exptl_crystal_F_000 920
_exptl_crystal_size_max 0.1500
_exptl_crystal_size_mid 0.1500
_exptl_crystal_size_min 0.1500
_refine_diff_density_max 1.697
_refine_diff_density_min -0.930
_refine_diff_density_rms 0.164
_refine_ls_extinction_coef 0.00122(17)
_refine_ls_extinction_expression Fc^*^=kFc[1+0.001xFc^2^\l^3^/sin(2\q)]^-1/4^
_refine_ls_extinction_method SHELXL
_refine_ls_goodness_of_fit_ref 1.079
_refine_ls_hydrogen_treatment constr
_refine_ls_matrix_type full
_refine_ls_number_parameters 156
_refine_ls_number_reflns 2914
_refine_ls_number_restraints 0
_refine_ls_restrained_S_all 1.079
_refine_ls_R_factor_all 0.0349
_refine_ls_R_factor_gt 0.0303
_refine_ls_shift/su_max 0.001
_refine_ls_shift/su_mean 0.000
_refine_ls_structure_factor_coef Fsqd
_refine_ls_weighting_details 'calc w=1/[\s^2^(Fo^2^)+(0.0223P)^2^+0.0000P] where P=(Fo^2^+2Fc^2^)/3'
_refine_ls_weighting_scheme calc
_refine_ls_wR_factor_gt 0.0597
_refine_ls_wR_factor_ref 0.0621
_reflns_number_gt 2614
_reflns_number_total 2914
_reflns_threshold_expression >2sigma(I)
_cod_data_source_file om900814e_si_002.cif
_cod_data_source_block AuCl3(ItBu)
_cod_depositor_comments
;
The following automatic conversions were performed:

'_symmetry_cell_setting' value 'Monoclinic' changed to 'monoclinic'
according to the built-in table from CIF Core dictionary named
'cif_core.dic' version 2.4.1 from 2010-06-29.

Automatic conversion script
Id: cif_fix_values 1673 2011-04-08 12:14:43Z adriana 
;
_cod_original_cell_volume 1602.2(7)
_cod_original_sg_symbol_H-M P2(1)/c
_cod_database_code 4063450

loop_
_symmetry_equiv_pos_as_xyz
'x, y, z'
'-x, y+1/2, -z+1/2'
'-x, -y, -z'
'x, -y-1/2, z-1/2'

loop_
_atom_site_label
_atom_site_type_symbol
_atom_site_fract_x
_atom_site_fract_y
_atom_site_fract_z
_atom_site_U_iso_or_equiv
_atom_site_adp_type
_atom_site_occupancy
_atom_site_symmetry_multiplicity
_atom_site_calc_flag
_atom_site_refinement_flags
_atom_site_disorder_assembly
_atom_site_disorder_group
Au1 Au 0.78219(2) 0.489360(12) 0.717788(15) 0.02403(11) Uani 1 1 d . . .
Cl1 Cl 0.65199(15) 0.36552(8) 0.76549(12) 0.0403(3) Uani 1 1 d . . .
Cl2 Cl 0.69966(16) 0.56743(9) 0.86481(11) 0.0440(4) Uani 1 1 d . . .
Cl3 Cl 0.87075(16) 0.41526(9) 0.57012(12) 0.0440(4) Uani 1 1 d . . .
C1 C 0.8884(5) 0.5997(3) 0.6794(4) 0.0245(11) Uani 1 1 d . . .
N2 N 0.8284(4) 0.6656(2) 0.6110(3) 0.0280(10) Uani 1 1 d . . .
C3 C 0.9284(6) 0.7341(3) 0.6170(5) 0.0402(14) Uani 1 1 d . . .
H3A H 0.9146 0.7889 0.5777 0.048 Uiso 1 1 calc R . .
C4 C 1.0467(6) 0.7108(3) 0.6865(5) 0.0403(14) Uani 1 1 d . . .
H4A H 1.1328 0.7458 0.7058 0.048 Uiso 1 1 calc R . .
N5 N 1.0235(4) 0.6270(2) 0.7262(3) 0.0275(9) Uani 1 1 d . . .
C6 C 0.6839(5) 0.6726(3) 0.5324(4) 0.0294(11) Uani 1 1 d . . .
C7 C 0.5863(7) 0.5938(4) 0.5351(5) 0.0586(18) Uani 1 1 d . . .
H7A H 0.5584 0.5862 0.6128 0.088 Uiso 1 1 calc R . .
H7B H 0.6392 0.5411 0.5135 0.088 Uiso 1 1 calc R . .
H7C H 0.4969 0.6022 0.4809 0.088 Uiso 1 1 calc R . .
C8 C 0.7259(7) 0.6844(4) 0.4105(5) 0.0547(17) Uani 1 1 d . . .
H8A H 0.6357 0.6895 0.3563 0.082 Uiso 1 1 calc R . .
H8B H 0.7834 0.6332 0.3901 0.082 Uiso 1 1 calc R . .
H8C H 0.7854 0.7381 0.4072 0.082 Uiso 1 1 calc R . .
C9 C 0.6040(7) 0.7539(4) 0.5685(5) 0.0581(17) Uani 1 1 d . . .
H9A H 0.5767 0.7452 0.6462 0.087 Uiso 1 1 calc R . .
H9B H 0.5143 0.7636 0.5150 0.087 Uiso 1 1 calc R . .
H9C H 0.6692 0.8054 0.5678 0.087 Uiso 1 1 calc R . .
C10 C 1.1398(6) 0.5833(3) 0.8095(4) 0.0326(12) Uani 1 1 d . . .
C11 C 1.2862(7) 0.5884(5) 0.7579(6) 0.072(2) Uani 1 1 d . . .
H11A H 1.3096 0.6504 0.7436 0.108 Uiso 1 1 calc R . .
H11B H 1.2777 0.5556 0.6853 0.108 Uiso 1 1 calc R . .
H11C H 1.3653 0.5626 0.8115 0.108 Uiso 1 1 calc R . .
C12 C 1.1463(9) 0.6340(4) 0.9206(5) 0.071(2) Uani 1 1 d . . .
H12A H 1.1692 0.6961 0.9067 0.106 Uiso 1 1 calc R . .
H12B H 1.2236 0.6089 0.9765 0.106 Uiso 1 1 calc R . .
H12C H 1.0505 0.6301 0.9507 0.106 Uiso 1 1 calc R . .
C13 C 1.1066(8) 0.4865(3) 0.8316(6) 0.0513(17) Uani 1 1 d . . .
H13A H 1.0137 0.4820 0.8659 0.077 Uiso 1 1 calc R . .
H13B H 1.1874 0.4612 0.8841 0.077 Uiso 1 1 calc R . .
H13C H 1.0975 0.4540 0.7588 0.077 Uiso 1 1 calc R . .

loop_
_atom_site_aniso_label
_atom_site_aniso_U_11
_atom_site_aniso_U_22
_atom_site_aniso_U_33
_atom_site_aniso_U_23
_atom_site_aniso_U_13
_atom_site_aniso_U_12
Au1 0.02166(14) 0.02279(15) 0.02747(15) 0.00258(7) 0.00217(9) -0.00079(7)
Cl1 0.0303(8) 0.0331(7) 0.0558(9) 0.0164(6) -0.0019(6) -0.0076(6)
Cl2 0.0455(9) 0.0488(8) 0.0401(7) -0.0077(7) 0.0156(7) 0.0030(7)
Cl3 0.0480(9) 0.0420(8) 0.0434(8) -0.0129(6) 0.0119(7) 0.0007(6)
C1 0.024(3) 0.026(2) 0.024(3) -0.001(2) 0.002(2) -0.003(2)
N2 0.030(3) 0.023(2) 0.032(2) 0.0040(18) 0.0042(19) -0.0030(18)
C3 0.041(4) 0.025(3) 0.054(4) 0.009(3) 0.003(3) -0.012(2)
C4 0.028(3) 0.039(3) 0.053(4) 0.002(3) 0.002(3) -0.017(3)
N5 0.022(2) 0.031(2) 0.029(2) -0.0001(19) 0.0029(18) -0.0048(18)
C6 0.026(3) 0.030(3) 0.032(3) 0.005(2) 0.001(2) 0.001(2)
C7 0.040(4) 0.048(4) 0.081(5) 0.024(3) -0.024(3) -0.012(3)
C8 0.051(4) 0.070(4) 0.042(3) 0.001(3) 0.000(3) -0.004(3)
C9 0.047(4) 0.057(4) 0.069(4) -0.011(3) 0.005(3) 0.012(3)
C10 0.026(3) 0.039(3) 0.031(3) -0.002(2) -0.003(2) 0.001(2)
C11 0.029(4) 0.117(6) 0.069(4) 0.021(5) 0.005(3) 0.005(4)
C12 0.098(6) 0.067(5) 0.042(4) -0.016(3) -0.014(4) 0.009(4)
C13 0.043(4) 0.045(4) 0.060(4) 0.006(3) -0.019(3) 0.004(3)

loop_
_atom_type_symbol
_atom_type_description
_atom_type_scat_dispersion_real
_atom_type_scat_dispersion_imag
_atom_type_scat_source
C C 0.0033 0.0016 'International Tables Vol C Tables 4.2.6.8 and 6.1.1.4'
H H 0.0000 0.0000 'International Tables Vol C Tables 4.2.6.8 and 6.1.1.4'
N N 0.0061 0.0033 'International Tables Vol C Tables 4.2.6.8 and 6.1.1.4'
Cl Cl 0.1484 0.1585 'International Tables Vol C Tables 4.2.6.8 and 6.1.1.4'
Au Au -2.0133 8.8022 'International Tables Vol C Tables 4.2.6.8 and 6.1.1.4'

loop_
_geom_angle_atom_site_label_1
_geom_angle_atom_site_label_2
_geom_angle_atom_site_label_3
_geom_angle
_geom_angle_site_symmetry_1
_geom_angle_site_symmetry_3
_geom_angle_publ_flag
C1 Au1 Cl3 91.00(13) . . ?
C1 Au1 Cl2 87.00(13) . . ?
Cl3 Au1 Cl2 177.94(5) . . ?
C1 Au1 Cl1 177.53(13) . . ?
Cl3 Au1 Cl1 91.20(5) . . ?
Cl2 Au1 Cl1 90.82(5) . . ?
N5 C1 N2 107.5(4) . . ?
N5 C1 Au1 127.0(3) . . ?
N2 C1 Au1 125.1(3) . . ?
C1 N2 C3 107.9(4) . . ?
C1 N2 C6 132.1(4) . . ?
C3 N2 C6 119.9(4) . . ?
C4 C3 N2 108.4(5) . . ?
C4 C3 H3A 125.8 . . ?
N2 C3 H3A 125.8 . . ?
C3 C4 N5 108.0(5) . . ?
C3 C4 H4A 126.0 . . ?
N5 C4 H4A 126.0 . . ?
C1 N5 C4 108.2(4) . . ?
C1 N5 C10 131.7(4) . . ?
C4 N5 C10 120.1(4) . . ?
C7 C6 C9 109.7(4) . . ?
C7 C6 N2 114.1(4) . . ?
C9 C6 N2 107.2(4) . . ?
C7 C6 C8 109.2(5) . . ?
C9 C6 C8 110.2(4) . . ?
N2 C6 C8 106.4(4) . . ?
C6 C7 H7A 109.5 . . ?
C6 C7 H7B 109.5 . . ?
H7A C7 H7B 109.5 . . ?
C6 C7 H7C 109.5 . . ?
H7A C7 H7C 109.5 . . ?
H7B C7 H7C 109.5 . . ?
C6 C8 H8A 109.5 . . ?
C6 C8 H8B 109.5 . . ?
H8A C8 H8B 109.5 . . ?
C6 C8 H8C 109.5 . . ?
H8A C8 H8C 109.5 . . ?
H8B C8 H8C 109.5 . . ?
C6 C9 H9A 109.5 . . ?
C6 C9 H9B 109.5 . . ?
H9A C9 H9B 109.5 . . ?
C6 C9 H9C 109.5 . . ?
H9A C9 H9C 109.5 . . ?
H9B C9 H9C 109.5 . . ?
N5 C10 C12 106.9(4) . . ?
N5 C10 C13 113.3(4) . . ?
C12 C10 C13 109.4(5) . . ?
N5 C10 C11 107.3(4) . . ?
C12 C10 C11 111.6(5) . . ?
C13 C10 C11 108.4(5) . . ?
C10 C11 H11A 109.5 . . ?
C10 C11 H11B 109.5 . . ?
H11A C11 H11B 109.5 . . ?
C10 C11 H11C 109.5 . . ?
H11A C11 H11C 109.5 . . ?
H11B C11 H11C 109.5 . . ?
C10 C12 H12A 109.5 . . ?
C10 C12 H12B 109.5 . . ?
H12A C12 H12B 109.5 . . ?
C10 C12 H12C 109.5 . . ?
H12A C12 H12C 109.5 . . ?
H12B C12 H12C 109.5 . . ?
C10 C13 H13A 109.5 . . ?
C10 C13 H13B 109.5 . . ?
H13A C13 H13B 109.5 . . ?
C10 C13 H13C 109.5 . . ?
H13A C13 H13C 109.5 . . ?
H13B C13 H13C 109.5 . . ?

loop_
_geom_bond_atom_site_label_1
_geom_bond_atom_site_label_2
_geom_bond_distance
_geom_bond_site_symmetry_2
_geom_bond_publ_flag
Au1 C1 2.006(4) . ?
Au1 Cl3 2.2864(13) . ?
Au1 Cl2 2.2872(13) . ?
Au1 Cl1 2.3197(13) . ?
C1 N5 1.351(6) . ?
C1 N2 1.354(6) . ?
N2 C3 1.375(6) . ?
N2 C6 1.518(6) . ?
C3 C4 1.320(7) . ?
C3 H3A 0.9500 . ?
C4 N5 1.375(6) . ?
C4 H4A 0.9500 . ?
N5 C10 1.506(6) . ?
C6 C7 1.489(7) . ?
C6 C9 1.514(7) . ?
C6 C8 1.532(7) . ?
C7 H7A 0.9800 . ?
C7 H7B 0.9800 . ?
C7 H7C 0.9800 . ?
C8 H8A 0.9800 . ?
C8 H8B 0.9800 . ?
C8 H8C 0.9800 . ?
C9 H9A 0.9800 . ?
C9 H9B 0.9800 . ?
C9 H9C 0.9800 . ?
C10 C12 1.507(7) . ?
C10 C13 1.523(7) . ?
C10 C11 1.528(7) . ?
C11 H11A 0.9800 . ?
C11 H11B 0.9800 . ?
C11 H11C 0.9800 . ?
C12 H12A 0.9800 . ?
C12 H12B 0.9800 . ?
C12 H12C 0.9800 . ?
C13 H13A 0.9800 . ?
C13 H13B 0.9800 . ?
C13 H13C 0.9800 . ?

loop_
_geom_torsion_atom_site_label_1
_geom_torsion_atom_site_label_2
_geom_torsion_atom_site_label_3
_geom_torsion_atom_site_label_4
_geom_torsion
_geom_torsion_site_symmetry_1
_geom_torsion_site_symmetry_2
_geom_torsion_site_symmetry_3
_geom_torsion_site_symmetry_4
_geom_torsion_publ_flag
Cl3 Au1 C1 N5 -94.5(4) . . . . ?
Cl2 Au1 C1 N5 85.0(4) . . . . ?
Cl3 Au1 C1 N2 93.9(4) . . . . ?
Cl2 Au1 C1 N2 -86.6(4) . . . . ?
N5 C1 N2 C3 -0.4(5) . . . . ?
Au1 C1 N2 C3 172.6(3) . . . . ?
N5 C1 N2 C6 176.7(4) . . . . ?
Au1 C1 N2 C6 -10.3(7) . . . . ?
C1 N2 C3 C4 0.3(6) . . . . ?
C6 N2 C3 C4 -177.2(4) . . . . ?
N2 C3 C4 N5 -0.1(6) . . . . ?
N2 C1 N5 C4 0.3(5) . . . . ?
Au1 C1 N5 C4 -172.5(3) . . . . ?
N2 C1 N5 C10 178.9(4) . . . . ?
Au1 C1 N5 C10 6.2(7) . . . . ?
C3 C4 N5 C1 -0.1(6) . . . . ?
C3 C4 N5 C10 -178.9(4) . . . . ?
C1 N2 C6 C7 3.5(7) . . . . ?
C3 N2 C6 C7 -179.7(5) . . . . ?
C1 N2 C6 C9 125.2(5) . . . . ?
C3 N2 C6 C9 -58.1(5) . . . . ?
C1 N2 C6 C8 -116.9(5) . . . . ?
C3 N2 C6 C8 59.9(5) . . . . ?
C1 N5 C10 C12 -111.0(6) . . . . ?
C4 N5 C10 C12 67.6(6) . . . . ?
C1 N5 C10 C13 9.6(7) . . . . ?
C4 N5 C10 C13 -171.9(5) . . . . ?
C1 N5 C10 C11 129.2(5) . . . . ?
C4 N5 C10 C11 -52.3(6) . . . . ?
